data_4030611
loop_
_publ_author_name
'Clarkson, Rob'
'Komsta, Zofia'
'Mayes, Benjamin A.'
'Moussa, Adel'
'Shelbourne, Montserrat'
'Stewart, Alistair'
'Tyrrell, Andrew J.'
'Wallis, Laura L.'
'Weymouth-Wilson, Alexander C'

_publ_section_title
;
 Synthesis of 2,3-Dideoxy-2-fluoro-2,3-endo-methylene- and
 2,3-Dideoxy-2-fluoro-3-C-hydroxymethyl-2,3-endo-methylene-pentofuranoses
 and Their Use in the Preparation of Conformationally Locked Bicyclic
 Nucleosides.
;
_journal_issue 4
_journal_name_full 'The Journal of organic chemistry'
_journal_page_first 2198
_journal_page_last 2215
_journal_paper_doi 10.1021/jo502712g
_journal_volume 80
_journal_year 2015
_chemical_formula_moiety 'C11 H13 F1 N2 O5'
_chemical_formula_sum 'C11 H13 F N2 O5'
_chemical_formula_weight 272.23
_space_group_IT_number 2
_symmetry_cell_setting triclinic
_symmetry_space_group_name_Hall '-P 1'
_symmetry_space_group_name_H-M 'P -1'
_atom_sites_solution_hydrogens difmap
_atom_sites_solution_primary other
_cell_angle_alpha 92.941(7)
_cell_angle_beta 94.611(7)
_cell_angle_gamma 102.675(7)
_cell_formula_units_Z 2
_cell_length_a 7.2350(6)
_cell_length_b 7.7188(6)
_cell_length_c 10.6228(9)
_cell_measurement_reflns_used 0
_cell_measurement_temperature 150
_cell_measurement_theta_max 0
_cell_measurement_theta_min 0
_cell_volume 575.45(8)
_computing_cell_refinement 'CrysAlis, (Oxford Diffraction, 2002)'
_computing_data_collection 'Gemini, (Oxford Diffraction, 2006)'
_computing_data_reduction 'CrysAlis, (Oxford Diffraction, 2002)'
_computing_molecular_graphics 'CAMERON (Watkin et al., 1996)'
_computing_publication_material 'CRYSTALS (Betteridge et al., 2003)'
_computing_structure_refinement 'CRYSTALS (Betteridge et al., 2003)'
_computing_structure_solution 'Superflip (Palatinus & Chapuis, 2007)'
_diffrn_ambient_temperature 150
_diffrn_measured_fraction_theta_full 0.995
_diffrn_measured_fraction_theta_max 0.964
_diffrn_measurement_device Area
_diffrn_measurement_device_type 'Oxford Diffraction Gemini'
_diffrn_measurement_method \w/2\q
_diffrn_radiation_monochromator graphite
_diffrn_radiation_type 'Cu K\a'
_diffrn_radiation_wavelength 1.54184
_diffrn_reflns_av_R_equivalents 0.027
_diffrn_reflns_limit_h_max 8
_diffrn_reflns_limit_h_min -8
_diffrn_reflns_limit_k_max 5
_diffrn_reflns_limit_k_min -9
_diffrn_reflns_limit_l_max 12
_diffrn_reflns_limit_l_min -12
_diffrn_reflns_number 3579
_diffrn_reflns_theta_full 70.003
_diffrn_reflns_theta_max 70.285
_diffrn_reflns_theta_min 4.186
_diffrn_standards_number 0
_exptl_absorpt_coefficient_mu 1.168
_exptl_absorpt_correction_T_max 0.85
_exptl_absorpt_correction_T_min 0.80
_exptl_absorpt_correction_type multi-scan
_exptl_absorpt_process_details 'CrysAlis, (Oxford Diffraction, 2002)'
_exptl_crystal_colour colourless
_exptl_crystal_density_diffrn 1.571
_exptl_crystal_density_method 'not measured'
_exptl_crystal_description block
_exptl_crystal_F_000 284
_exptl_crystal_size_max 0.190
_exptl_crystal_size_mid 0.190
_exptl_crystal_size_min 0.140
_refine_diff_density_max 0.30
_refine_diff_density_min -0.31
_refine_ls_extinction_method None
_refine_ls_goodness_of_fit_ref 1.0099
_refine_ls_hydrogen_treatment mixed
_refine_ls_matrix_type full
_refine_ls_number_parameters 178
_refine_ls_number_reflns 2106
_refine_ls_number_restraints 2
_refine_ls_R_factor_all 0.0529
_refine_ls_R_factor_gt 0.0432
_refine_ls_shift/su_max 0.0010619
_refine_ls_shift/su_mean 0.0000542
_refine_ls_structure_factor_coef Fsqd
_refine_ls_weighting_details
;
 Method= Modified Sheldrick 
 w=1/[\s^2^(F^2^) + ( 0.05P)^2^ + 0.38P] 
 ,where P=(max(Fo^2^,0) + 2Fc^2^)/3 
;
_refine_ls_weighting_scheme calc
_refine_ls_wR_factor_all 0.1141
_refine_ls_wR_factor_gt 0.1060
_refine_ls_wR_factor_ref 0.1141
_reflns_limit_h_max 8
_reflns_limit_h_min -8
_reflns_limit_k_max 9
_reflns_limit_k_min -9
_reflns_limit_l_max 12
_reflns_limit_l_min 0
_reflns_number_gt 1771
_reflns_number_total 2116
_reflns_threshold_expression I>2.0\s(I)
_oxford_diffrn_Wilson_B_factor 1.97
_oxford_diffrn_Wilson_scale 0.01
_oxford_refine_ls_r_factor_ref 0.0529
_oxford_refine_ls_scale 9.8(5)
_oxford_reflns_number_all 2106
_oxford_reflns_threshold_expression_ref I>0.0\s(I)
_cod_data_source_file jo502712g_si_001.cif
_cod_data_source_block 1
_cod_depositor_comments
;
The following automatic conversions were performed:

'_atom_sites_solution_primary' value 'Other' changed to 'other'
according to
/usr/data/users/saulius/crontab/automatic-downloads/rss-feeds/ACS/lib/dictionaries/cif_core.dic
dictionary named 'cif_core.dic' version 2.4.2 from 2011-04-26.

Automatic conversion script
Id: cif_fix_values 3008 2015-01-20 13:52:24Z robertas 

 Adding full bibliography for 4030611.cif.
;
_cod_original_cell_volume 575.46(9)
_cod_original_sg_symbol_H-M 'P -1 '
_cod_original_formula_sum 'C11 H13 F1 N2 O5'
_cod_database_code 4030611

loop_
_symmetry_equiv_pos_as_xyz
x,y,z
-x,-y,-z

loop_
_atom_site_label
_atom_site_type_symbol
_atom_site_fract_x
_atom_site_fract_y
_atom_site_fract_z
_atom_site_U_iso_or_equiv
_atom_site_occupancy
_atom_site_adp_type
_atom_site_refinement_flags_posn
N1 N 0.6556(2) 0.7129(2) 0.26819(15) 0.0206 1.0000 Uani .
N2 N 0.6998(2) 0.6890(2) 0.48581(15) 0.0198 1.0000 Uani .
F1 F 1.13350(18) 0.8331(2) 0.59094(12) 0.0373 1.0000 Uani .
O1 O 0.8999(2) 0.6011(2) 0.35092(14) 0.0323 1.0000 Uani .
O2 O 0.4201(2) 0.8264(2) 0.17781(15) 0.0360 1.0000 Uani .
O3 O 0.6957(2) 0.60199(19) 0.69252(12) 0.0223 1.0000 Uani .
O4 O 0.7946(2) 0.6594(2) 1.03569(14) 0.0338 1.0000 Uani D
O5 O 1.1414(2) 0.8542(2) 0.99902(14) 0.0351 1.0000 Uani D
C1 C 0.7603(3) 0.6613(3) 0.36671(18) 0.0214 1.0000 Uani .
C2 C 0.4972(3) 0.7835(3) 0.27530(19) 0.0235 1.0000 Uani .
C3 C 0.4382(3) 0.8016(3) 0.4009(2) 0.0234 1.0000 Uani .
C4 C 0.5406(3) 0.7564(3) 0.49940(19) 0.0218 1.0000 Uani .
C5 C 0.8158(3) 0.6454(3) 0.59425(18) 0.0209 1.0000 Uani .
C6 C 0.9731(3) 0.7945(3) 0.65455(19) 0.0239 1.0000 Uani .
C7 C 0.9832(3) 0.7748(3) 0.79386(18) 0.0215 1.0000 Uani .
C8 C 0.8155(3) 0.6246(3) 0.81093(18) 0.0218 1.0000 Uani .
C9 C 0.9271(3) 0.9360(3) 0.7383(2) 0.0253 1.0000 Uani .
C10 C 0.6942(3) 0.6603(3) 0.91500(19) 0.0255 1.0000 Uani .
C11 C 1.1675(3) 0.7939(3) 0.8737(2) 0.0288 1.0000 Uani .
H31 H 0.3275 0.8449 0.4133 0.0270 1.0000 Uiso .
H41 H 0.5021 0.7715 0.5818 0.0251 1.0000 Uiso .
H51 H 0.8672 0.5465 0.5706 0.0238 1.0000 Uiso .
H81 H 0.8586 0.5188 0.8249 0.0247 1.0000 Uiso .
H91 H 1.0116 1.0498 0.7511 0.0293 1.0000 Uiso .
H92 H 0.7995 0.9494 0.7378 0.0293 1.0000 Uiso .
H101 H 0.6643 0.7733 0.9065 0.0296 1.0000 Uiso .
H102 H 0.5800 0.5705 0.9079 0.0296 1.0000 Uiso .
H111 H 1.2646 0.8777 0.8403 0.0330 1.0000 Uiso .
H112 H 1.2021 0.6819 0.8749 0.0330 1.0000 Uiso .
H1 H 0.7021 0.6996 0.1866 0.0250 1.0000 Uiso .
H3 H 1.244(3) 0.841(4) 1.056(2) 0.0420 1.0000 Uiso D
H2 H 0.9168(18) 0.735(3) 1.034(3) 0.0410 1.0000 Uiso D

loop_
_atom_site_aniso_label
_atom_site_aniso_U_11
_atom_site_aniso_U_22
_atom_site_aniso_U_33
_atom_site_aniso_U_23
_atom_site_aniso_U_13
_atom_site_aniso_U_12
N1 0.0209(8) 0.0266(9) 0.0134(8) 0.0019(7) 0.0006(6) 0.0040(7)
N2 0.0218(8) 0.0253(9) 0.0129(8) 0.0022(6) 0.0005(6) 0.0069(7)
F1 0.0238(7) 0.0608(9) 0.0251(7) 0.0084(6) 0.0071(5) 0.0015(6)
O1 0.0366(9) 0.0507(10) 0.0178(8) 0.0042(7) 0.0047(6) 0.0265(8)
O2 0.0316(9) 0.0544(11) 0.0247(8) 0.0099(7) -0.0052(7) 0.0165(8)
O3 0.0235(7) 0.0287(8) 0.0126(7) 0.0020(6) 0.0008(6) 0.0013(6)
O4 0.0337(9) 0.0534(11) 0.0137(7) 0.0025(7) 0.0007(6) 0.0089(8)
O5 0.0298(9) 0.0552(11) 0.0207(8) -0.0055(7) -0.0088(6) 0.0164(8)
C1 0.0244(10) 0.0254(10) 0.0152(10) 0.0014(8) 0.0012(8) 0.0073(9)
C2 0.0211(10) 0.0265(11) 0.0214(10) 0.0023(8) -0.0033(8) 0.0041(8)
C3 0.0212(10) 0.0255(11) 0.0237(11) 0.0012(8) 0.0002(8) 0.0064(8)
C4 0.0231(10) 0.0231(10) 0.0193(10) -0.0016(8) 0.0044(8) 0.0055(8)
C5 0.0245(10) 0.0260(11) 0.0137(9) 0.0035(8) 0.0011(8) 0.0087(9)
C6 0.0202(10) 0.0333(12) 0.0181(10) 0.0064(8) 0.0035(8) 0.0040(9)
C7 0.0215(10) 0.0267(11) 0.0164(10) 0.0028(8) 0.0009(8) 0.0056(8)
C8 0.0259(10) 0.0266(11) 0.0132(9) 0.0025(8) -0.0017(8) 0.0076(9)
C9 0.0264(11) 0.0226(10) 0.0240(11) 0.0036(8) -0.0031(9) 0.0009(9)
C10 0.0236(10) 0.0355(12) 0.0155(10) 0.0022(8) 0.0012(8) 0.0024(9)
C11 0.0243(11) 0.0398(13) 0.0214(11) 0.0013(9) -0.0014(9) 0.0068(10)

loop_
_atom_type_symbol
_atom_type_scat_dispersion_real
_atom_type_scat_dispersion_imag
_atom_type_scat_Cromer_Mann_a1
_atom_type_scat_Cromer_Mann_b1
_atom_type_scat_Cromer_Mann_a2
_atom_type_scat_Cromer_Mann_b2
_atom_type_scat_Cromer_Mann_a3
_atom_type_scat_Cromer_Mann_b3
_atom_type_scat_Cromer_Mann_a4
_atom_type_scat_Cromer_Mann_b4
_atom_type_scat_Cromer_Mann_c
_atom_type_scat_source
C 0.0181 0.0091 2.3100 20.8439 1.0200 10.2075 1.5886 0.5687 0.8650 51.6512 0.2156 'International Tables Vol C 4.2.6.8 and 6.1.1.4'
H 0.0000 0.0000 0.4930 10.5109 0.3229 26.1257 0.1402 3.1424 0.0408 57.7998 0.0030 'International Tables Vol C 4.2.6.8 and 6.1.1.4'
N 0.0311 0.0180 12.2126 0.0057 3.1322 9.8933 2.0125 28.9975 1.1663 0.5826 -11.5290 'International Tables Vol C 4.2.6.8 and 6.1.1.4'
O 0.0492 0.0322 3.0485 13.2771 2.2868 5.7011 1.5463 0.3239 0.8670 32.9089 0.2508 'International Tables Vol C 4.2.6.8 and 6.1.1.4'
F 0.0727 0.0534 3.5392 10.2825 2.6412 4.2944 1.5170 0.2615 1.0243 26.1476 0.2776 'International Tables Vol C 4.2.6.8 and 6.1.1.4'

loop_
_geom_angle_atom_site_label_1
_geom_angle_atom_site_label_2
_geom_angle_atom_site_label_3
_geom_angle
_geom_angle_publ_flag
C1 N1 C2 126.89(17) yes
C1 N1 H1 114.8 no
C2 N1 H1 118.3 no
C1 N2 C4 120.99(16) yes
C1 N2 C5 116.49(16) yes
C4 N2 C5 122.51(16) yes
C5 O3 C8 107.75(14) yes
C10 O4 H2 107.0(16) no
C11 O5 H3 109.6(16) no
N2 C1 N1 115.05(17) yes
N2 C1 O1 122.85(18) yes
N1 C1 O1 122.06(18) yes
N1 C2 O2 119.15(19) yes
N1 C2 C3 114.99(17) yes
O2 C2 C3 125.9(2) yes
C2 C3 C4 119.44(19) yes
C2 C3 H31 120.2 no
C4 C3 H31 120.4 no
N2 C4 C3 122.57(18) yes
N2 C4 H41 118.7 no
C3 C4 H41 118.7 no
N2 C5 O3 107.69(15) yes
N2 C5 C6 116.15(17) yes
O3 C5 C6 103.68(16) yes
N2 C5 H51 109.7 no
O3 C5 H51 109.9 no
C6 C5 H51 109.4 no
C5 C6 F1 115.67(17) yes
C5 C6 C7 106.93(17) yes
F1 C6 C7 122.06(17) yes
C5 C6 C9 119.70(18) yes
F1 C6 C9 119.25(19) yes
C7 C6 C9 61.52(14) yes
C6 C7 C8 104.53(16) yes
C6 C7 C9 58.95(14) yes
C8 C7 C9 113.73(17) yes
C6 C7 C11 122.62(18) yes
C8 C7 C11 120.34(18) yes
C9 C7 C11 120.87(19) yes
C7 C8 O3 105.21(15) yes
C7 C8 C10 115.27(18) yes
O3 C8 C10 107.04(16) yes
C7 C8 H81 109.6 no
O3 C8 H81 109.9 no
C10 C8 H81 109.6 no
C7 C9 C6 59.53(13) yes
C7 C9 H91 120.2 no
C6 C9 H91 120.0 no
C7 C9 H92 120.2 no
C6 C9 H92 120.1 no
H91 C9 H92 109.4 no
C8 C10 O4 110.09(17) yes
C8 C10 H101 109.3 no
O4 C10 H101 109.4 no
C8 C10 H102 109.3 no
O4 C10 H102 109.4 no
H101 C10 H102 109.4 no
C7 C11 O5 107.86(17) yes
C7 C11 H111 109.9 no
O5 C11 H111 110.0 no
C7 C11 H112 109.8 no
O5 C11 H112 109.8 no
H111 C11 H112 109.4 no

loop_
_geom_bond_atom_site_label_1
_geom_bond_atom_site_label_2
_geom_bond_distance
_geom_bond_publ_flag
N1 C1 1.370(3) yes
N1 C2 1.378(3) yes
N1 H1 0.964 no
N2 C1 1.393(2) yes
N2 C4 1.379(3) yes
N2 C5 1.467(2) yes
F1 C6 1.374(2) yes
O1 C1 1.220(2) yes
O2 C2 1.231(2) yes
O3 C5 1.418(2) yes
O3 C8 1.449(2) yes
O4 C10 1.423(2) yes
O4 H2 0.949(5) no
O5 C11 1.428(3) yes
O5 H3 0.946(5) no
C2 C3 1.442(3) yes
C3 C4 1.339(3) yes
C3 H31 0.949 no
C4 H41 0.949 no
C5 C6 1.504(3) yes
C5 H51 0.951 no
C6 C7 1.493(3) yes
C6 C9 1.484(3) yes
C7 C8 1.513(3) yes
C7 C9 1.522(3) yes
C7 C11 1.496(3) yes
C8 C10 1.516(3) yes
C8 H81 0.950 no
C9 H91 0.950 no
C9 H92 0.951 no
C10 H101 0.951 no
C10 H102 0.950 no
C11 H111 0.949 no
C11 H112 0.951 no
